data_4301301
loop_
_publ_author_name
'Nathan J. Silvernail'
'Marilyn M. Olmstead'
'Bruce C. Noll'

_publ_contact_author_address
;University of Notre Dame
Department of Chemistry and Biochemistry
251 Nieuwland Science Hall
Notre Dame, IN 46556-5670
;
_publ_contact_author_email W.R.Scheidt.1@nd.edu
_publ_contact_author_fax 1(574)6316652
_publ_contact_author_name 'Professor W. Robert Scheidt'
_publ_contact_author_phone 1(574)6315939
_publ_section_title
;
Tetragonal to Triclinic-A Phase Change for [Fe(TPP)(NO)]
;
_journal_name_full 'Inorganic Chemistry'
_journal_page_first 971
_journal_page_last 977
_journal_paper_doi 10.1021/ic801617q
_journal_volume 48
_journal_year 2009
_chemical_compound_source synthesized
_chemical_formula_moiety 'C44 H28 Fe N5 O'
_chemical_formula_sum 'C44 H28 Fe N5 O'
_chemical_formula_weight 698.56
_chemical_name_common '[Fe(TPP)(NO)]'
_space_group_IT_number 2
_symmetry_cell_setting triclinic
_symmetry_Int_Tables_number 2
_symmetry_space_group_name_Hall '-P 1'
_symmetry_space_group_name_H-M 'P -1'
_atom_sites_solution_hydrogens geom
_atom_sites_solution_primary direct
_atom_sites_solution_secondary difmap
_audit_creation_method SHELXL-97
_cell_angle_alpha 82.078(4)
_cell_angle_beta 65.661(4)
_cell_angle_gamma 69.225(4)
_cell_formula_units_Z 1
_cell_length_a 9.7394(10)
_cell_length_b 9.9634(10)
_cell_length_c 10.3998(10)
_cell_measurement_reflns_used 8201
_cell_measurement_temperature 128(2)
_cell_measurement_theta_max 27.940
_cell_measurement_theta_min 2.432
_cell_volume 859.65(15)
_computing_cell_refinement 'APEX2/SAINT (Bruker, 2007)'
_computing_data_collection 'APEX2 (Bruker, 2007)'
_computing_data_reduction 'SAINT/XPREP (Bruker, 2007; Sheldrick, 2003)'
_computing_molecular_graphics 'XP (Sheldrick, 1998)'
_computing_publication_material 'XCIF (Sheldrick, 2001)/enCIFer (CCDC, 2005)'
_computing_structure_refinement 'XL (Sheldrick, 2001)'
_computing_structure_solution 'XS (Sheldrick, 2001)'
_diffrn_ambient_temperature 128(2)
_diffrn_detector_area_resol_mean 8.33
_diffrn_measured_fraction_theta_full 0.954
_diffrn_measured_fraction_theta_max 0.954
_diffrn_measurement_device_type 'Bruker x8-Apex II CCD diffractometer'
_diffrn_measurement_method '\f and \w scans'
_diffrn_radiation_monochromator graphite
_diffrn_radiation_probe x-ray
_diffrn_radiation_type MoK\a
_diffrn_radiation_wavelength 0.71073
_diffrn_reflns_av_R_equivalents 0.0000
_diffrn_reflns_av_sigmaI/netI 0.0312
_diffrn_reflns_limit_h_max 12
_diffrn_reflns_limit_h_min -11
_diffrn_reflns_limit_k_max 13
_diffrn_reflns_limit_k_min -12
_diffrn_reflns_limit_l_max 13
_diffrn_reflns_limit_l_min 0
_diffrn_reflns_number 4103
_diffrn_reflns_theta_full 28.22
_diffrn_reflns_theta_max 28.22
_diffrn_reflns_theta_min 2.15
_diffrn_source 'fine-focus sealed tube'
_diffrn_source_type 'Siemens KFFMO2K-90'
_exptl_absorpt_coefficient_mu 0.482
_exptl_absorpt_correction_T_max 0.90
_exptl_absorpt_correction_T_min 0.86
_exptl_absorpt_correction_type multi-scan
_exptl_absorpt_process_details 'Sheldrick, G. M. (2007) SADABS. University of G\"ottingen, Germany.'
_exptl_crystal_colour 'dark red'
_exptl_crystal_density_diffrn 1.349
_exptl_crystal_density_method 'not measured'
_exptl_crystal_description octahedron
_exptl_crystal_F_000 361
_exptl_crystal_size_max 0.28
_exptl_crystal_size_mid 0.28
_exptl_crystal_size_min 0.28
_refine_diff_density_max 0.776
_refine_diff_density_min -0.373
_refine_diff_density_rms 0.086
_refine_ls_extinction_method none
_refine_ls_goodness_of_fit_ref 1.053
_refine_ls_hydrogen_treatment constr
_refine_ls_matrix_type full
_refine_ls_number_parameters 247
_refine_ls_number_reflns 4103
_refine_ls_number_restraints 0
_refine_ls_restrained_S_all 1.053
_refine_ls_R_factor_all 0.0757
_refine_ls_R_factor_gt 0.0537
_refine_ls_shift/su_max 0.001
_refine_ls_shift/su_mean 0.000
_refine_ls_structure_factor_coef Fsqd
_refine_ls_weighting_details 'calc w=1/[\s^2^(Fo^2^)+(0.0800P)^2^+0.3133P] where P=(Fo^2^+2Fc^2^)/3'
_refine_ls_weighting_scheme calc
_refine_ls_wR_factor_gt 0.1354
_refine_ls_wR_factor_ref 0.1517
_reflns_number_gt 3204
_reflns_number_total 4103
_reflns_threshold_expression >2sigma(I)
_cod_data_source_file ic801617q_si_002_06.cif
_cod_data_source_block 130_cryst_4
_cod_database_code 4301301

loop_
_symmetry_equiv_pos_as_xyz
'x, y, z'
'-x, -y, -z'

loop_
_atom_site_label
_atom_site_type_symbol
_atom_site_fract_x
_atom_site_fract_y
_atom_site_fract_z
_atom_site_U_iso_or_equiv
_atom_site_adp_type
_atom_site_occupancy
_atom_site_symmetry_multiplicity
_atom_site_calc_flag
_atom_site_refinement_flags
_atom_site_disorder_assembly
_atom_site_disorder_group
Fe1 Fe -0.0198(4) 0.4980(5) 0.9983(6) 0.0221(4) Uani 0.50 1 d P . .
N1 N 0.0363(3) 0.3191(2) 1.1076(2) 0.0222(5) Uani 1 1 d . . .
N2 N 0.1434(3) 0.3910(3) 0.8208(2) 0.0237(5) Uani 1 1 d . . .
N3 N -0.1910(5) 0.4905(5) 0.9910(5) 0.0237(9) Uani 0.50 1 d P . .
O1 O -0.3205(5) 0.5546(5) 1.0025(6) 0.0425(11) Uani 0.50 1 d P . .
C(A1 C -0.0268(3) 0.3024(3) 1.2526(3) 0.0235(6) Uani 1 1 d . . .
C(B1 C 0.0296(4) 0.1543(3) 1.2878(3) 0.0282(6) Uani 1 1 d . . .
H(B1 H 0.0030 0.1155 1.3801 0.034 Uiso 1 1 calc R . .
C(B2 C 0.1271(4) 0.0804(3) 1.1666(3) 0.0280(6) Uani 1 1 d . . .
H(B2 H 0.1824 -0.0201 1.1570 0.034 Uiso 1 1 calc R . .
C(A2 C 0.1315(4) 0.1830(3) 1.0536(3) 0.0239(6) Uani 1 1 d . . .
C(M1 C 0.2198(3) 0.1448(3) 0.9122(3) 0.0233(5) Uani 1 1 d . . .
C(A3 C 0.2214(4) 0.2459(3) 0.8038(3) 0.0244(6) Uani 1 1 d . . .
C(B3 C 0.3108(4) 0.2071(3) 0.6561(3) 0.0280(6) Uani 1 1 d . . .
H(B3 H 0.3734 0.1133 0.6177 0.034 Uiso 1 1 calc R . .
C(B4 C 0.2874(4) 0.3310(3) 0.5836(3) 0.0289(6) Uani 1 1 d . . .
H(B4 H 0.3316 0.3408 0.4840 0.035 Uiso 1 1 calc R . .
C(A4 C 0.1836(3) 0.4448(3) 0.6849(3) 0.0236(5) Uani 1 1 d . . .
C(M2 C 0.1306(3) 0.5885(3) 0.6504(3) 0.0228(5) Uani 1 1 d . . .
C10 C 0.3165(3) -0.0083(3) 0.8728(3) 0.0236(5) Uani 1 1 d . . .
C11 C 0.4771(4) -0.0585(4) 0.8487(4) 0.0360(7) Uani 1 1 d . . .
H11 H 0.5261 0.0056 0.8563 0.043 Uiso 1 1 calc R . .
C12 C 0.5668(4) -0.2008(4) 0.8138(4) 0.0394(8) Uani 1 1 d . . .
H12 H 0.6766 -0.2340 0.7989 0.047 Uiso 1 1 calc R . .
C13 C 0.4986(4) -0.2948(3) 0.8004(3) 0.0326(6) Uani 1 1 d . . .
H13 H 0.5606 -0.3926 0.7757 0.039 Uiso 1 1 calc R . .
C14 C 0.3393(4) -0.2451(4) 0.8232(4) 0.0411(8) Uani 1 1 d . . .
H14 H 0.2909 -0.3090 0.8142 0.049 Uiso 1 1 calc R . .
C15 C 0.2490(4) -0.1031(4) 0.8592(4) 0.0397(8) Uani 1 1 d . . .
H15 H 0.1391 -0.0705 0.8747 0.048 Uiso 1 1 calc R . .
C20 C 0.1908(4) 0.6278(3) 0.4964(3) 0.0242(5) Uani 1 1 d . . .
C21 C 0.3376(4) 0.6468(4) 0.4317(3) 0.0337(7) Uani 1 1 d . . .
H21 H 0.4004 0.6359 0.4847 0.040 Uiso 1 1 calc R . .
C22 C 0.3948(4) 0.6820(4) 0.2893(3) 0.0366(7) Uani 1 1 d . . .
H22 H 0.4964 0.6945 0.2455 0.044 Uiso 1 1 calc R . .
C23 C 0.3042(4) 0.6985(3) 0.2121(3) 0.0323(6) Uani 1 1 d . . .
H23 H 0.3436 0.7216 0.1148 0.039 Uiso 1 1 calc R . .
C24 C 0.1569(4) 0.6816(4) 0.2760(3) 0.0396(8) Uani 1 1 d . . .
H24 H 0.0939 0.6938 0.2231 0.047 Uiso 1 1 calc R . .
C25 C 0.0995(4) 0.6464(4) 0.4189(3) 0.0360(7) Uani 1 1 d . . .
H25 H -0.0028 0.6352 0.4628 0.043 Uiso 1 1 calc R . .

loop_
_atom_site_aniso_label
_atom_site_aniso_U_11
_atom_site_aniso_U_22
_atom_site_aniso_U_33
_atom_site_aniso_U_23
_atom_site_aniso_U_13
_atom_site_aniso_U_12
Fe1 0.0255(15) 0.0228(4) 0.0155(4) 0.0036(3) -0.0069(11) -0.0077(11)
N1 0.0218(12) 0.0232(12) 0.0147(10) 0.0021(8) -0.0042(9) -0.0037(9)
N2 0.0245(12) 0.0275(13) 0.0168(10) 0.0038(9) -0.0082(10) -0.0073(10)
N3 0.027(2) 0.025(2) 0.017(2) 0.0034(17) -0.0082(19) -0.0080(18)
O1 0.028(2) 0.051(3) 0.047(3) 0.001(2) -0.019(2) -0.006(2)
C(A1 0.0241(14) 0.0262(14) 0.0181(13) 0.0046(10) -0.0081(11) -0.0077(11)
C(B1 0.0301(15) 0.0254(14) 0.0222(13) 0.0064(11) -0.0075(12) -0.0071(12)
C(B2 0.0311(15) 0.0243(14) 0.0225(13) 0.0046(11) -0.0084(12) -0.0063(12)
C(A2 0.0238(14) 0.0255(14) 0.0208(13) 0.0076(10) -0.0098(11) -0.0077(11)
C(M1 0.0215(13) 0.0261(14) 0.0221(13) 0.0047(10) -0.0099(11) -0.0078(11)
C(A3 0.0254(14) 0.0274(15) 0.0203(12) 0.0031(11) -0.0109(12) -0.0073(12)
C(B3 0.0302(15) 0.0266(14) 0.0218(13) 0.0004(11) -0.0090(12) -0.0048(12)
C(B4 0.0307(16) 0.0322(16) 0.0172(12) 0.0008(11) -0.0076(12) -0.0051(13)
C(A4 0.0257(14) 0.0263(14) 0.0162(12) 0.0038(10) -0.0082(11) -0.0071(11)
C(M2 0.0224(13) 0.0282(14) 0.0154(11) 0.0070(10) -0.0068(10) -0.0089(11)
C10 0.0254(14) 0.0236(13) 0.0183(12) 0.0027(10) -0.0071(11) -0.0066(11)
C11 0.0299(16) 0.0300(16) 0.052(2) -0.0038(14) -0.0191(15) -0.0085(13)
C12 0.0303(17) 0.0345(18) 0.051(2) -0.0050(15) -0.0177(15) -0.0035(14)
C13 0.0448(19) 0.0243(14) 0.0189(12) -0.0018(10) -0.0064(13) -0.0068(13)
C14 0.0444(19) 0.0336(18) 0.049(2) -0.0068(15) -0.0159(16) -0.0168(15)
C15 0.0290(16) 0.0401(19) 0.055(2) -0.0035(16) -0.0169(15) -0.0148(14)
C20 0.0289(14) 0.0239(13) 0.0151(11) 0.0028(9) -0.0071(11) -0.0064(11)
C21 0.0313(15) 0.0468(19) 0.0230(14) 0.0075(13) -0.0106(12) -0.0154(14)
C22 0.0358(16) 0.0429(19) 0.0246(14) 0.0067(13) -0.0049(13) -0.0161(14)
C23 0.0451(18) 0.0255(14) 0.0179(12) 0.0060(10) -0.0072(13) -0.0106(13)
C24 0.053(2) 0.047(2) 0.0253(15) 0.0075(14) -0.0234(15) -0.0158(16)
C25 0.0372(17) 0.050(2) 0.0280(16) 0.0108(14) -0.0159(14) -0.0226(15)

loop_
_atom_type_symbol
_atom_type_description
_atom_type_scat_dispersion_real
_atom_type_scat_dispersion_imag
_atom_type_scat_source
C C 0.0033 0.0016 'International Tables Vol C Tables 4.2.6.8 and 6.1.1.4'
H H 0.0000 0.0000 'International Tables Vol C Tables 4.2.6.8 and 6.1.1.4'
N N 0.0061 0.0033 'International Tables Vol C Tables 4.2.6.8 and 6.1.1.4'
O O 0.0106 0.0060 'International Tables Vol C Tables 4.2.6.8 and 6.1.1.4'
Fe Fe 0.3463 0.8444 'International Tables Vol C Tables 4.2.6.8 and 6.1.1.4'

loop_
_geom_angle_atom_site_label_1
_geom_angle_atom_site_label_2
_geom_angle_atom_site_label_3
_geom_angle
_geom_angle_site_symmetry_1
_geom_angle_site_symmetry_3
_geom_angle_publ_flag
Fe1 Fe1 N3 176.6(16) 2_567 . ?
Fe1 Fe1 N1 86.9(15) 2_567 2_567 ?
N3 Fe1 N1 91.7(3) . 2_567 ?
Fe1 Fe1 N2 84.7(14) 2_567 2_567 ?
N3 Fe1 N2 92.1(3) . 2_567 ?
N1 Fe1 N2 89.7(2) 2_567 2_567 ?
Fe1 Fe1 N2 83.3(14) 2_567 . ?
N3 Fe1 N2 99.9(3) . . ?
N1 Fe1 N2 89.6(2) 2_567 . ?
N2 Fe1 N2 167.99(10) 2_567 . ?
Fe1 Fe1 N1 81.1(15) 2_567 . ?
N3 Fe1 N1 100.2(3) . . ?
N1 Fe1 N1 168.01(10) 2_567 . ?
N2 Fe1 N1 89.2(2) 2_567 . ?
N2 Fe1 N1 88.9(2) . . ?
Fe1 Fe1 N3 2.8(13) 2_567 2_567 ?
N3 Fe1 N3 179.3(3) . 2_567 ?
N1 Fe1 N3 88.0(2) 2_567 2_567 ?
N2 Fe1 N3 87.3(2) 2_567 2_567 ?
N2 Fe1 N3 80.73(19) . 2_567 ?
N1 Fe1 N3 80.0(2) . 2_567 ?
C(A2 N1 C(A1 105.2(2) . . ?
C(A2 N1 Fe1 126.8(2) . 2_567 ?
C(A1 N1 Fe1 127.4(2) . 2_567 ?
C(A2 N1 Fe1 127.1(2) . . ?
C(A1 N1 Fe1 127.3(2) . . ?
Fe1 N1 Fe1 11.99(10) 2_567 . ?
C(A3 N2 C(A4 104.9(2) . . ?
C(A3 N2 Fe1 127.3(2) . 2_567 ?
C(A4 N2 Fe1 127.6(3) . 2_567 ?
C(A3 N2 Fe1 127.6(2) . . ?
C(A4 N2 Fe1 126.9(2) . . ?
Fe1 N2 Fe1 12.01(10) 2_567 . ?
O1 N3 Fe1 145.7(5) . . ?
O1 N3 Fe1 145.1(4) . 2_567 ?
Fe1 N3 Fe1 0.7(3) . 2_567 ?
C(M2 C(A1 N1 125.3(3) 2_567 . ?
C(M2 C(A1 C(B1 124.6(2) 2_567 . ?
N1 C(A1 C(B1 110.1(2) . . ?
C(B2 C(B1 C(A1 107.6(2) . . ?
C(B2 C(B1 H(B1 126.2 . . ?
C(A1 C(B1 H(B1 126.2 . . ?
C(B1 C(B2 C(A2 106.8(2) . . ?
C(B1 C(B2 H(B2 126.6 . . ?
C(A2 C(B2 H(B2 126.6 . . ?
N1 C(A2 C(M1 126.7(2) . . ?
N1 C(A2 C(B2 110.2(2) . . ?
C(M1 C(A2 C(B2 123.0(2) . . ?
C(A2 C(M1 C(A3 122.2(2) . . ?
C(A2 C(M1 C10 119.4(2) . . ?
C(A3 C(M1 C10 118.4(2) . . ?
N2 C(A3 C(M1 126.2(3) . . ?
N2 C(A3 C(B3 111.1(2) . . ?
C(M1 C(A3 C(B3 122.7(3) . . ?
C(B4 C(B3 C(A3 106.3(2) . . ?
C(B4 C(B3 H(B3 126.9 . . ?
C(A3 C(B3 H(B3 126.9 . . ?
C(B3 C(B4 C(A4 107.3(2) . . ?
C(B3 C(B4 H(B4 126.3 . . ?
C(A4 C(B4 H(B4 126.3 . . ?
N2 C(A4 C(M2 125.2(2) . . ?
N2 C(A4 C(B4 110.5(2) . . ?
C(M2 C(A4 C(B4 124.3(2) . . ?
C(A1 C(M2 C(A4 124.4(2) 2_567 . ?
C(A1 C(M2 C20 117.8(2) 2_567 . ?
C(A4 C(M2 C20 117.7(2) . . ?
C15 C10 C11 118.4(3) . . ?
C15 C10 C(M1 121.1(3) . . ?
C11 C10 C(M1 120.5(3) . . ?
C12 C11 C10 120.7(3) . . ?
C12 C11 H11 119.6 . . ?
C10 C11 H11 119.6 . . ?
C13 C12 C11 120.5(3) . . ?
C13 C12 H12 119.7 . . ?
C11 C12 H12 119.7 . . ?
C14 C13 C12 118.9(3) . . ?
C14 C13 H13 120.5 . . ?
C12 C13 H13 120.5 . . ?
C13 C14 C15 120.7(3) . . ?
C13 C14 H14 119.7 . . ?
C15 C14 H14 119.7 . . ?
C10 C15 C14 120.7(3) . . ?
C10 C15 H15 119.6 . . ?
C14 C15 H15 119.6 . . ?
C21 C20 C25 119.2(2) . . ?
C21 C20 C(M2 120.1(3) . . ?
C25 C20 C(M2 120.7(3) . . ?
C20 C21 C22 120.5(3) . . ?
C20 C21 H21 119.7 . . ?
C22 C21 H21 119.7 . . ?
C23 C22 C21 120.0(3) . . ?
C23 C22 H22 120.0 . . ?
C21 C22 H22 120.0 . . ?
C24 C23 C22 119.8(3) . . ?
C24 C23 H23 120.1 . . ?
C22 C23 H23 120.1 . . ?
C23 C24 C25 120.2(3) . . ?
C23 C24 H24 119.9 . . ?
C25 C24 H24 119.9 . . ?
C20 C25 C24 120.2(3) . . ?
C20 C25 H25 119.9 . . ?
C24 C25 H25 119.9 . . ?

loop_
_geom_bond_atom_site_label_1
_geom_bond_atom_site_label_2
_geom_bond_distance
_geom_bond_site_symmetry_2
_geom_bond_publ_flag
Fe1 Fe1 0.418(4) 2_567 ?
Fe1 N3 1.728(5) . ?
Fe1 N1 1.986(6) 2_567 ?
Fe1 N2 1.993(6) 2_567 ?
Fe1 N2 1.999(6) . ?
Fe1 N1 2.008(6) . ?
Fe1 N3 2.145(5) 2_567 ?
N1 C(A2 1.379(4) . ?
N1 C(A1 1.385(3) . ?
N1 Fe1 1.986(6) 2_567 ?
N2 C(A3 1.371(4) . ?
N2 C(A4 1.386(3) . ?
N2 Fe1 1.993(6) 2_567 ?
N3 O1 1.156(6) . ?
N3 Fe1 2.145(5) 2_567 ?
C(A1 C(M2 1.379(4) 2_567 ?
C(A1 C(B1 1.434(4) . ?
C(B1 C(B2 1.344(4) . ?
C(B1 H(B1 0.9500 . ?
C(B2 C(A2 1.445(4) . ?
C(B2 H(B2 0.9500 . ?
C(A2 C(M1 1.388(4) . ?
C(M1 C(A3 1.403(4) . ?
C(M1 C10 1.488(4) . ?
C(A3 C(B3 1.445(4) . ?
C(B3 C(B4 1.353(4) . ?
C(B3 H(B3 0.9500 . ?
C(B4 C(A4 1.434(4) . ?
C(B4 H(B4 0.9500 . ?
C(A4 C(M2 1.390(4) . ?
C(M2 C(A1 1.379(4) 2_567 ?
C(M2 C20 1.510(3) . ?
C10 C15 1.378(5) . ?
C10 C11 1.384(4) . ?
C11 C12 1.380(4) . ?
C11 H11 0.9500 . ?
C12 C13 1.376(5) . ?
C12 H12 0.9500 . ?
C13 C14 1.376(5) . ?
C13 H13 0.9500 . ?
C14 C15 1.381(5) . ?
C14 H14 0.9500 . ?
C15 H15 0.9500 . ?
C20 C21 1.377(4) . ?
C20 C25 1.382(4) . ?
C21 C22 1.394(4) . ?
C21 H21 0.9500 . ?
C22 C23 1.376(5) . ?
C22 H22 0.9500 . ?
C23 C24 1.372(5) . ?
C23 H23 0.9500 . ?
C24 C25 1.398(4) . ?
C24 H24 0.9500 . ?
C25 H25 0.9500 . ?
